data_2226556
loop_
_publ_author_name
'Asiri, Abdullah M.'
'Khan, Salman A.'
'Tan, Kong Wai'
'Ng, Seik Weng'

_publ_section_title
;
 4-[(9-Ethyl-9<i>H</i>-carbazol-3-yl)methylideneamino]-1,5-dimethyl-2-phenyl-1<i>H</i>-pyrazol-3(2<i>H</i>)-one
;
_journal_coeditor_code JH2169
_journal_issue 7
_journal_name_full 'Acta Crystallographica Section E'
_journal_page_first o1782
_journal_paper_doi 10.1107/S1600536810023779
_journal_volume 66
_journal_year 2010
_chemical_formula_iupac 'C26 H24 N4 O'
_chemical_formula_moiety 'C26 H24 N4 O'
_chemical_formula_sum 'C26 H24 N4 O'
_chemical_formula_weight 408.49
_chemical_name_systematic
;
4-[(9-Ethyl-9<i>H</i>-carbazol-3-yl)methylideneamino]-1,5-dimethyl-
2-phenyl-1<i>H</i>-pyrazol-3(2<i>H</i>)-one
;
_space_group_IT_number 14
_symmetry_cell_setting monoclinic
_symmetry_space_group_name_Hall '-P 2yn'
_symmetry_space_group_name_H-M 'P 1 21/n 1'
_atom_sites_solution_hydrogens geom
_atom_sites_solution_primary direct
_atom_sites_solution_secondary difmap
_audit_creation_method SHELXL-97
_cell_angle_alpha 90.00
_cell_angle_beta 96.1270(10)
_cell_angle_gamma 90.00
_cell_formula_units_Z 4
_cell_length_a 10.4458(6)
_cell_length_b 18.2674(11)
_cell_length_c 10.8989(6)
_cell_measurement_reflns_used 7258
_cell_measurement_temperature 100(2)
_cell_measurement_theta_max 28.3
_cell_measurement_theta_min 2.2
_cell_volume 2067.8(2)
_computing_cell_refinement 'SAINT (Bruker, 2009)'
_computing_data_collection 'APEX2 (Bruker, 2009)'
_computing_data_reduction 'SAINT (Bruker, 2009)'
_computing_molecular_graphics 'X-SEED (Barbour, 2001)'
_computing_publication_material 'publCIF (Westrip, 2010)'
_computing_structure_refinement 'SHELXL97 (Sheldrick, 2008)'
_computing_structure_solution 'SHELXS97 (Sheldrick, 2008)'
_diffrn_ambient_temperature 100(2)
_diffrn_measured_fraction_theta_full 1.000
_diffrn_measured_fraction_theta_max 1.000
_diffrn_measurement_device_type 'Bruker SMART APEX diffractometer'
_diffrn_measurement_method '\w scans'
_diffrn_radiation_monochromator graphite
_diffrn_radiation_source 'fine-focus sealed tube'
_diffrn_radiation_type MoK\a
_diffrn_radiation_wavelength 0.71073
_diffrn_reflns_av_R_equivalents 0.0306
_diffrn_reflns_av_sigmaI/netI 0.0259
_diffrn_reflns_limit_h_max 13
_diffrn_reflns_limit_h_min -13
_diffrn_reflns_limit_k_max 23
_diffrn_reflns_limit_k_min -23
_diffrn_reflns_limit_l_max 14
_diffrn_reflns_limit_l_min -14
_diffrn_reflns_number 19772
_diffrn_reflns_theta_full 27.50
_diffrn_reflns_theta_max 27.50
_diffrn_reflns_theta_min 2.19
_diffrn_standards_decay_% 0
_diffrn_standards_interval_count 0
_diffrn_standards_interval_time 0
_diffrn_standards_number 0
_exptl_absorpt_coefficient_mu 0.082
_exptl_absorpt_correction_type none
_exptl_crystal_colour Yellow
_exptl_crystal_density_diffrn 1.312
_exptl_crystal_density_method 'not measured'
_exptl_crystal_description Prism
_exptl_crystal_F_000 864
_exptl_crystal_size_max 0.25
_exptl_crystal_size_mid 0.20
_exptl_crystal_size_min 0.20
_refine_diff_density_max 0.244
_refine_diff_density_min -0.252
_refine_ls_extinction_method none
_refine_ls_goodness_of_fit_ref 1.016
_refine_ls_hydrogen_treatment constr
_refine_ls_matrix_type full
_refine_ls_number_parameters 283
_refine_ls_number_reflns 4756
_refine_ls_number_restraints 0
_refine_ls_restrained_S_all 1.016
_refine_ls_R_factor_all 0.0472
_refine_ls_R_factor_gt 0.0381
_refine_ls_shift/su_max 0.000
_refine_ls_shift/su_mean 0.000
_refine_ls_structure_factor_coef Fsqd
_refine_ls_weighting_details 'calc w=1/[\s^2^(Fo^2^)+(0.0525P)^2^+0.7200P] where P=(Fo^2^+2Fc^2^)/3'
_refine_ls_weighting_scheme calc
_refine_ls_wR_factor_gt 0.0962
_refine_ls_wR_factor_ref 0.1039
_reflns_number_gt 4000
_reflns_number_total 4756
_reflns_threshold_expression I>2\s(I)
_cod_data_source_file jh2169.cif
_cod_data_source_block I
_cod_original_sg_symbol_H-M 'P 21/n'
_cod_database_code 2226556
_cod_database_fobs_code 2226556

loop_
_symmetry_equiv_pos_as_xyz
'x, y, z'
'x+1/2, -y+1/2, z+1/2'
'-x, -y, -z'
'-x-1/2, y-1/2, -z-1/2'

loop_
_atom_site_type_symbol
_atom_site_label
_atom_site_fract_x
_atom_site_fract_y
_atom_site_fract_z
_atom_site_U_iso_or_equiv
_atom_site_adp_type
_atom_site_calc_flag
_atom_site_refinement_flags
_atom_site_occupancy
_atom_site_disorder_assembly
_atom_site_disorder_group
O O1 0.60645(8) 0.54578(4) 0.40022(8) 0.02038(19) Uani d . 1 . .
N N1 1.35714(9) 0.68186(6) 0.65745(9) 0.0206(2) Uani d . 1 . .
N N2 0.75630(9) 0.69353(6) 0.47222(9) 0.0175(2) Uani d . 1 . .
N N3 0.43648(9) 0.70479(5) 0.32066(9) 0.0178(2) Uani d . 1 . .
N N4 0.44409(9) 0.62867(5) 0.33728(9) 0.0179(2) Uani d . 1 . .
C C1 1.36337(11) 0.75748(7) 0.66819(11) 0.0196(2) Uani d . 1 . .
C C2 1.46850(12) 0.80129(8) 0.70917(12) 0.0250(3) Uani d . 1 . .
H H2 1.5508 0.7805 0.7330 0.030 Uiso calc R 1 . .
C C3 1.44906(13) 0.87620(8) 0.71402(12) 0.0269(3) Uani d . 1 . .
H H3 1.5192 0.9072 0.7419 0.032 Uiso calc R 1 . .
C C4 1.32833(13) 0.90704(7) 0.67875(11) 0.0255(3) Uani d . 1 . .
H H4 1.3177 0.9586 0.6833 0.031 Uiso calc R 1 . .
C C5 1.22368(12) 0.86349(7) 0.63713(11) 0.0213(3) Uani d . 1 . .
H H5 1.1420 0.8848 0.6126 0.026 Uiso calc R 1 . .
C C6 1.24060(11) 0.78774(7) 0.63197(10) 0.0178(2) Uani d . 1 . .
C C7 1.15504(11) 0.72649(6) 0.60145(10) 0.0165(2) Uani d . 1 . .
C C8 1.02461(11) 0.72027(6) 0.56055(10) 0.0167(2) Uani d . 1 . .
H H8 0.9737 0.7629 0.5434 0.020 Uiso calc R 1 . .
C C9 0.96945(11) 0.65098(6) 0.54505(10) 0.0172(2) Uani d . 1 . .
C C10 1.04661(12) 0.58849(6) 0.57261(11) 0.0193(2) Uani d . 1 . .
H H10 1.0070 0.5416 0.5660 0.023 Uiso calc R 1 . .
C C11 1.17744(11) 0.59244(6) 0.60877(11) 0.0196(2) Uani d . 1 . .
H H11 1.2283 0.5496 0.6241 0.023 Uiso calc R 1 . .
C C12 1.23104(11) 0.66235(7) 0.62169(10) 0.0179(2) Uani d . 1 . .
C C13 1.46091(11) 0.63045(7) 0.69520(11) 0.0223(3) Uani d . 1 . .
H H13A 1.5445 0.6535 0.6832 0.027 Uiso calc R 1 . .
H H13B 1.4509 0.5864 0.6420 0.027 Uiso calc R 1 . .
C C14 1.46196(15) 0.60749(9) 0.82923(13) 0.0357(3) Uani d . 1 . .
H H14A 1.5318 0.5723 0.8501 0.054 Uiso calc R 1 . .
H H14B 1.3794 0.5847 0.8416 0.054 Uiso calc R 1 . .
H H14C 1.4754 0.6506 0.8825 0.054 Uiso calc R 1 . .
C C15 0.83444(11) 0.63985(6) 0.49658(10) 0.0175(2) Uani d . 1 . .
H H15 0.8037 0.5913 0.4827 0.021 Uiso calc R 1 . .
C C16 0.56810(11) 0.60962(6) 0.38971(10) 0.0165(2) Uani d . 1 . .
C C17 0.63052(11) 0.67924(6) 0.42004(10) 0.0163(2) Uani d . 1 . .
C C18 0.54672(11) 0.73382(6) 0.37959(10) 0.0169(2) Uani d . 1 . .
C C19 0.56536(12) 0.81422(6) 0.39240(11) 0.0208(3) Uani d . 1 . .
H H19A 0.5360 0.8382 0.3139 0.031 Uiso calc R 1 . .
H H19B 0.6569 0.8248 0.4147 0.031 Uiso calc R 1 . .
H H19C 0.5155 0.8327 0.4571 0.031 Uiso calc R 1 . .
C C20 0.31008(11) 0.73921(7) 0.31473(12) 0.0221(3) Uani d . 1 . .
H H20A 0.3203 0.7914 0.3339 0.033 Uiso calc R 1 . .
H H20B 0.2596 0.7160 0.3748 0.033 Uiso calc R 1 . .
H H20C 0.2654 0.7334 0.2316 0.033 Uiso calc R 1 . .
C C21 0.35842(11) 0.58088(6) 0.26541(10) 0.0170(2) Uani d . 1 . .
C C22 0.31925(12) 0.59525(7) 0.14157(11) 0.0207(3) Uani d . 1 . .
H H22 0.3482 0.6380 0.1034 0.025 Uiso calc R 1 . .
C C23 0.23735(12) 0.54634(7) 0.07451(11) 0.0217(3) Uani d . 1 . .
H H23 0.2100 0.5560 -0.0099 0.026 Uiso calc R 1 . .
C C24 0.19515(11) 0.48364(7) 0.12940(11) 0.0209(3) Uani d . 1 . .
H H24 0.1394 0.4503 0.0830 0.025 Uiso calc R 1 . .
C C25 0.23514(12) 0.47000(7) 0.25284(11) 0.0208(2) Uani d . 1 . .
H H25 0.2067 0.4269 0.2906 0.025 Uiso calc R 1 . .
C C26 0.31609(11) 0.51841(6) 0.32186(11) 0.0186(2) Uani d . 1 . .
H H26 0.3422 0.5090 0.4066 0.022 Uiso calc R 1 . .

loop_
_atom_site_aniso_label
_atom_site_aniso_U_11
_atom_site_aniso_U_22
_atom_site_aniso_U_33
_atom_site_aniso_U_12
_atom_site_aniso_U_13
_atom_site_aniso_U_23
O1 0.0190(4) 0.0166(4) 0.0248(4) 0.0015(3) -0.0012(3) 0.0022(3)
N1 0.0129(5) 0.0230(5) 0.0254(5) 0.0016(4) -0.0005(4) -0.0015(4)
N2 0.0141(5) 0.0215(5) 0.0164(4) -0.0007(4) -0.0006(4) -0.0016(4)
N3 0.0157(5) 0.0142(5) 0.0227(5) 0.0007(4) -0.0022(4) 0.0005(4)
N4 0.0160(5) 0.0145(5) 0.0222(5) -0.0003(4) -0.0030(4) 0.0019(4)
C1 0.0169(6) 0.0236(6) 0.0187(5) -0.0015(5) 0.0040(4) -0.0004(4)
C2 0.0173(6) 0.0327(7) 0.0250(6) -0.0050(5) 0.0031(5) -0.0012(5)
C3 0.0263(6) 0.0318(7) 0.0229(6) -0.0139(5) 0.0040(5) -0.0009(5)
C4 0.0346(7) 0.0208(6) 0.0214(6) -0.0079(5) 0.0043(5) 0.0010(5)
C5 0.0249(6) 0.0203(6) 0.0186(5) -0.0017(5) 0.0024(5) 0.0018(4)
C6 0.0166(5) 0.0219(6) 0.0153(5) -0.0020(4) 0.0029(4) 0.0001(4)
C7 0.0174(6) 0.0171(5) 0.0153(5) 0.0005(4) 0.0027(4) 0.0000(4)
C8 0.0162(5) 0.0178(5) 0.0159(5) 0.0017(4) 0.0009(4) 0.0002(4)
C9 0.0155(5) 0.0204(6) 0.0154(5) 0.0008(4) 0.0009(4) -0.0015(4)
C10 0.0207(6) 0.0167(6) 0.0201(5) -0.0003(4) 0.0006(4) -0.0033(4)
C11 0.0190(6) 0.0175(6) 0.0218(6) 0.0042(4) 0.0002(4) -0.0023(4)
C12 0.0142(5) 0.0222(6) 0.0173(5) 0.0018(4) 0.0009(4) -0.0012(4)
C13 0.0141(5) 0.0283(6) 0.0243(6) 0.0055(5) 0.0010(4) -0.0021(5)
C14 0.0337(8) 0.0478(9) 0.0254(7) 0.0170(7) 0.0021(6) 0.0019(6)
C15 0.0174(5) 0.0190(6) 0.0159(5) -0.0016(4) 0.0004(4) -0.0016(4)
C16 0.0142(5) 0.0212(6) 0.0138(5) -0.0005(4) 0.0002(4) 0.0017(4)
C17 0.0157(5) 0.0185(6) 0.0147(5) -0.0008(4) 0.0011(4) -0.0008(4)
C18 0.0157(5) 0.0198(6) 0.0149(5) -0.0013(4) 0.0009(4) -0.0016(4)
C19 0.0218(6) 0.0172(6) 0.0226(6) 0.0001(5) -0.0017(5) -0.0023(4)
C20 0.0167(6) 0.0225(6) 0.0265(6) 0.0028(5) -0.0001(5) 0.0001(5)
C21 0.0128(5) 0.0174(5) 0.0202(5) -0.0003(4) 0.0000(4) -0.0006(4)
C22 0.0215(6) 0.0188(6) 0.0215(6) -0.0037(5) 0.0003(5) 0.0039(4)
C23 0.0238(6) 0.0216(6) 0.0188(6) -0.0006(5) -0.0024(5) 0.0012(5)
C24 0.0182(6) 0.0187(6) 0.0251(6) -0.0020(5) -0.0001(5) -0.0036(5)
C25 0.0203(6) 0.0168(6) 0.0256(6) -0.0017(5) 0.0043(5) 0.0025(5)
C26 0.0172(5) 0.0199(6) 0.0185(5) 0.0017(4) 0.0020(4) 0.0021(4)

loop_
_atom_type_symbol
_atom_type_description
_atom_type_scat_dispersion_real
_atom_type_scat_dispersion_imag
_atom_type_scat_source
C C 0.0033 0.0016 'International Tables Vol C Tables 4.2.6.8 and 6.1.1.4'
H H 0.0000 0.0000 'International Tables Vol C Tables 4.2.6.8 and 6.1.1.4'
N N 0.0061 0.0033 'International Tables Vol C Tables 4.2.6.8 and 6.1.1.4'
O O 0.0106 0.0060 'International Tables Vol C Tables 4.2.6.8 and 6.1.1.4'

loop_
_geom_angle_atom_site_label_1
_geom_angle_atom_site_label_2
_geom_angle_atom_site_label_3
_geom_angle_site_symmetry_1
_geom_angle_site_symmetry_3
_geom_angle
_geom_angle_publ_flag
C12 N1 C1 . . 108.40(10) ?
C12 N1 C13 . . 124.84(10) ?
C1 N1 C13 . . 126.16(10) ?
C15 N2 C17 . . 119.32(10) ?
C18 N3 N4 . . 106.92(9) ?
C18 N3 C20 . . 124.62(10) ?
N4 N3 C20 . . 118.15(9) ?
C16 N4 N3 . . 109.60(9) ?
C16 N4 C21 . . 124.82(10) ?
N3 N4 C21 . . 120.86(9) ?
N1 C1 C2 . . 128.85(11) ?
N1 C1 C6 . . 109.44(10) ?
C2 C1 C6 . . 121.70(12) ?
C3 C2 C1 . . 117.77(12) ?
C3 C2 H2 . . 121.1 ?
C1 C2 H2 . . 121.1 ?
C2 C3 C4 . . 121.29(12) ?
C2 C3 H3 . . 119.4 ?
C4 C3 H3 . . 119.4 ?
C5 C4 C3 . . 121.00(12) ?
C5 C4 H4 . . 119.5 ?
C3 C4 H4 . . 119.5 ?
C4 C5 C6 . . 118.82(12) ?
C4 C5 H5 . . 120.6 ?
C6 C5 H5 . . 120.6 ?
C5 C6 C1 . . 119.41(11) ?
C5 C6 C7 . . 134.17(11) ?
C1 C6 C7 . . 106.34(10) ?
C8 C7 C12 . . 119.64(10) ?
C8 C7 C6 . . 134.06(11) ?
C12 C7 C6 . . 106.30(10) ?
C7 C8 C9 . . 119.39(11) ?
C7 C8 H8 . . 120.3 ?
C9 C8 H8 . . 120.3 ?
C8 C9 C10 . . 119.31(10) ?
C8 C9 C15 . . 122.61(10) ?
C10 C9 C15 . . 118.04(10) ?
C11 C10 C9 . . 122.89(11) ?
C11 C10 H10 . . 118.6 ?
C9 C10 H10 . . 118.6 ?
C10 C11 C12 . . 116.75(11) ?
C10 C11 H11 . . 121.6 ?
C12 C11 H11 . . 121.6 ?
N1 C12 C11 . . 128.71(11) ?
N1 C12 C7 . . 109.39(10) ?
C11 C12 C7 . . 121.87(10) ?
N1 C13 C14 . . 112.18(10) ?
N1 C13 H13A . . 109.2 ?
C14 C13 H13A . . 109.2 ?
N1 C13 H13B . . 109.2 ?
C14 C13 H13B . . 109.2 ?
H13A C13 H13B . . 107.9 ?
C13 C14 H14A . . 109.5 ?
C13 C14 H14B . . 109.5 ?
H14A C14 H14B . . 109.5 ?
C13 C14 H14C . . 109.5 ?
H14A C14 H14C . . 109.5 ?
H14B C14 H14C . . 109.5 ?
N2 C15 C9 . . 122.27(11) ?
N2 C15 H15 . . 118.9 ?
C9 C15 H15 . . 118.9 ?
O1 C16 N4 . . 123.27(10) ?
O1 C16 C17 . . 132.33(11) ?
N4 C16 C17 . . 104.38(9) ?
C18 C17 N2 . . 122.39(10) ?
C18 C17 C16 . . 107.99(10) ?
N2 C17 C16 . . 129.46(10) ?
N3 C18 C17 . . 110.31(10) ?
N3 C18 C19 . . 121.59(10) ?
C17 C18 C19 . . 128.09(10) ?
C18 C19 H19A . . 109.5 ?
C18 C19 H19B . . 109.5 ?
H19A C19 H19B . . 109.5 ?
C18 C19 H19C . . 109.5 ?
H19A C19 H19C . . 109.5 ?
H19B C19 H19C . . 109.5 ?
N3 C20 H20A . . 109.5 ?
N3 C20 H20B . . 109.5 ?
H20A C20 H20B . . 109.5 ?
N3 C20 H20C . . 109.5 ?
H20A C20 H20C . . 109.5 ?
H20B C20 H20C . . 109.5 ?
C26 C21 C22 . . 120.59(11) ?
C26 C21 N4 . . 118.08(10) ?
C22 C21 N4 . . 121.33(10) ?
C23 C22 C21 . . 119.29(11) ?
C23 C22 H22 . . 120.4 ?
C21 C22 H22 . . 120.4 ?
C24 C23 C22 . . 120.71(11) ?
C24 C23 H23 . . 119.6 ?
C22 C23 H23 . . 119.6 ?
C23 C24 C25 . . 119.35(11) ?
C23 C24 H24 . . 120.3 ?
C25 C24 H24 . . 120.3 ?
C26 C25 C24 . . 120.92(11) ?
C26 C25 H25 . . 119.5 ?
C24 C25 H25 . . 119.5 ?
C25 C26 C21 . . 119.14(11) ?
C25 C26 H26 . . 120.4 ?
C21 C26 H26 . . 120.4 ?

loop_
_geom_bond_atom_site_label_1
_geom_bond_atom_site_label_2
_geom_bond_site_symmetry_2
_geom_bond_distance
_geom_bond_publ_flag
O1 C16 . 1.2344(14) ?
N1 C12 . 1.3799(15) ?
N1 C1 . 1.3873(16) ?
N1 C13 . 1.4598(15) ?
N2 C15 . 1.2853(15) ?
N2 C17 . 1.3994(14) ?
N3 C18 . 1.3646(14) ?
N3 N4 . 1.4034(13) ?
N3 C20 . 1.4577(15) ?
N4 C16 . 1.4028(14) ?
N4 C21 . 1.4237(14) ?
C1 C2 . 1.3933(17) ?
C1 C6 . 1.4134(16) ?
C2 C3 . 1.385(2) ?
C2 H2 . 0.9500 ?
C3 C4 . 1.397(2) ?
C3 H3 . 0.9500 ?
C4 C5 . 1.3884(17) ?
C4 H4 . 0.9500 ?
C5 C6 . 1.3969(17) ?
C5 H5 . 0.9500 ?
C6 C7 . 1.4484(16) ?
C7 C8 . 1.3922(16) ?
C7 C12 . 1.4192(16) ?
C8 C9 . 1.3935(16) ?
C8 H8 . 0.9500 ?
C9 C10 . 1.4112(16) ?
C9 C15 . 1.4664(15) ?
C10 C11 . 1.3832(16) ?
C10 H10 . 0.9500 ?
C11 C12 . 1.3956(17) ?
C11 H11 . 0.9500 ?
C13 C14 . 1.5187(18) ?
C13 H13A . 0.9900 ?
C13 H13B . 0.9900 ?
C14 H14A . 0.9800 ?
C14 H14B . 0.9800 ?
C14 H14C . 0.9800 ?
C15 H15 . 0.9500 ?
C16 C17 . 1.4511(16) ?
C17 C18 . 1.3682(16) ?
C18 C19 . 1.4861(16) ?
C19 H19A . 0.9800 ?
C19 H19B . 0.9800 ?
C19 H19C . 0.9800 ?
C20 H20A . 0.9800 ?
C20 H20B . 0.9800 ?
C20 H20C . 0.9800 ?
C21 C26 . 1.3907(16) ?
C21 C22 . 1.3929(16) ?
C22 C23 . 1.3895(16) ?
C22 H22 . 0.9500 ?
C23 C24 . 1.3857(17) ?
C23 H23 . 0.9500 ?
C24 C25 . 1.3880(17) ?
C24 H24 . 0.9500 ?
C25 C26 . 1.3881(16) ?
C25 H25 . 0.9500 ?
C26 H26 . 0.9500 ?

loop_
_geom_torsion_atom_site_label_1
_geom_torsion_atom_site_label_2
_geom_torsion_atom_site_label_3
_geom_torsion_atom_site_label_4
_geom_torsion_site_symmetry_1
_geom_torsion_site_symmetry_2
_geom_torsion_site_symmetry_3
_geom_torsion_site_symmetry_4
_geom_torsion
_geom_torsion_publ_flag
C18 N3 N4 C16 . . . . -9.38(12) ?
C20 N3 N4 C16 . . . . -156.12(10) ?
C18 N3 N4 C21 . . . . -166.14(10) ?
C20 N3 N4 C21 . . . . 47.12(15) ?
C12 N1 C1 C2 . . . . 175.55(12) ?
C13 N1 C1 C2 . . . . 4.1(2) ?
C12 N1 C1 C6 . . . . -3.37(13) ?
C13 N1 C1 C6 . . . . -174.79(11) ?
N1 C1 C2 C3 . . . . -178.53(12) ?
C6 C1 C2 C3 . . . . 0.28(18) ?
C1 C2 C3 C4 . . . . -0.18(19) ?
C2 C3 C4 C5 . . . . -0.24(19) ?
C3 C4 C5 C6 . . . . 0.56(18) ?
C4 C5 C6 C1 . . . . -0.46(17) ?
C4 C5 C6 C7 . . . . 175.81(12) ?
N1 C1 C6 C5 . . . . 179.06(10) ?
C2 C1 C6 C5 . . . . 0.04(17) ?
N1 C1 C6 C7 . . . . 1.84(13) ?
C2 C1 C6 C7 . . . . -177.17(11) ?
C5 C6 C7 C8 . . . . 3.4(2) ?
C1 C6 C7 C8 . . . . 179.98(12) ?
C5 C6 C7 C12 . . . . -176.29(13) ?
C1 C6 C7 C12 . . . . 0.32(12) ?
C12 C7 C8 C9 . . . . 2.68(17) ?
C6 C7 C8 C9 . . . . -176.94(12) ?
C7 C8 C9 C10 . . . . 0.78(16) ?
C7 C8 C9 C15 . . . . -176.91(10) ?
C8 C9 C10 C11 . . . . -3.41(17) ?
C15 C9 C10 C11 . . . . 174.39(11) ?
C9 C10 C11 C12 . . . . 2.29(18) ?
C1 N1 C12 C11 . . . . -174.53(12) ?
C13 N1 C12 C11 . . . . -2.97(19) ?
C1 N1 C12 C7 . . . . 3.58(13) ?
C13 N1 C12 C7 . . . . 175.14(10) ?
C10 C11 C12 N1 . . . . 179.23(11) ?
C10 C11 C12 C7 . . . . 1.34(17) ?
C8 C7 C12 N1 . . . . 177.90(10) ?
C6 C7 C12 N1 . . . . -2.39(13) ?
C8 C7 C12 C11 . . . . -3.85(17) ?
C6 C7 C12 C11 . . . . 175.87(11) ?
C12 N1 C13 C14 . . . . -81.94(15) ?
C1 N1 C13 C14 . . . . 88.12(15) ?
C17 N2 C15 C9 . . . . 176.64(10) ?
C8 C9 C15 N2 . . . . -4.26(18) ?
C10 C9 C15 N2 . . . . 178.02(11) ?
N3 N4 C16 O1 . . . . -170.71(10) ?
C21 N4 C16 O1 . . . . -15.08(18) ?
N3 N4 C16 C17 . . . . 7.67(12) ?
C21 N4 C16 C17 . . . . 163.30(10) ?
C15 N2 C17 C18 . . . . -172.81(11) ?
C15 N2 C17 C16 . . . . 1.92(18) ?
O1 C16 C17 C18 . . . . 174.95(12) ?
N4 C16 C17 C18 . . . . -3.22(12) ?
O1 C16 C17 N2 . . . . -0.4(2) ?
N4 C16 C17 N2 . . . . -178.54(11) ?
N4 N3 C18 C17 . . . . 7.25(13) ?
C20 N3 C18 C17 . . . . 151.26(11) ?
N4 N3 C18 C19 . . . . -173.40(10) ?
C20 N3 C18 C19 . . . . -29.39(17) ?
N2 C17 C18 N3 . . . . 173.21(10) ?
C16 C17 C18 N3 . . . . -2.51(13) ?
N2 C17 C18 C19 . . . . -6.09(19) ?
C16 C17 C18 C19 . . . . 178.19(11) ?
C16 N4 C21 C26 . . . . 62.98(15) ?
N3 N4 C21 C26 . . . . -143.95(11) ?
C16 N4 C21 C22 . . . . -116.02(13) ?
N3 N4 C21 C22 . . . . 37.05(16) ?
C26 C21 C22 C23 . . . . -0.13(18) ?
N4 C21 C22 C23 . . . . 178.84(11) ?
C21 C22 C23 C24 . . . . -0.31(19) ?
C22 C23 C24 C25 . . . . 0.22(19) ?
C23 C24 C25 C26 . . . . 0.31(18) ?
C24 C25 C26 C21 . . . . -0.74(18) ?
C22 C21 C26 C25 . . . . 0.65(18) ?
N4 C21 C26 C25 . . . . -178.36(10) ?

loop_
_cod_related_entry_id
_cod_related_entry_database
_cod_related_entry_code
1 ChemSpider 868367
